data_4022860
loop_
_publ_author_name
'Dario Perdicchia'
'Karl Anker J\/orgensen'

_publ_contact_author 'Jorgensen, Karl A.'
_publ_contact_author_email kaj@chem.au.dk
_publ_section_title
;
 Asymmetric Aza-Michael Reactions Catalyzed by Cinchona Alkaloids
;
_journal_name_full 'Journal of Organic Chemistry'
_journal_page_first 3565
_journal_page_last 3568
_journal_paper_doi 10.1021/jo0626717
_journal_volume 72
_journal_year 2007
_chemical_absolute_configuration ad
_chemical_compound_source 'synthesis as described'
_chemical_formula_moiety 'C14 H17 Cl1 N2 O1'
_chemical_formula_sum 'C14 H17 Cl N2 O'
_chemical_formula_weight 264.75
_chemical_name_systematic
;
 ?
;
_space_group_IT_number 4
_symmetry_cell_setting monoclinic
_symmetry_Int_Tables_number 4
_symmetry_space_group_name_Hall 'P 2yb'
_symmetry_space_group_name_H-M 'P 1 21 1'
_atom_sites_solution_hydrogens geom
_atom_sites_solution_primary direct
_atom_sites_solution_secondary difmap
_audit_creation_date 2006-12-20T11:38:09-00:00
_audit_creation_method 'WinGX routine CIF_UPDATE'
_cell_angle_alpha 90
_cell_angle_beta 90.146(3)
_cell_angle_gamma 90
_cell_formula_units_Z 4
_cell_length_a 7.1900(5)
_cell_length_b 7.6990(5)
_cell_length_c 24.8499(12)
_cell_measurement_reflns_used 9937
_cell_measurement_temperature 100(1)
_cell_measurement_theta_max 33.09
_cell_measurement_theta_min 2.46
_cell_measurement_wavelength 0.71073
_cell_volume 1375.58(15)
_computing_cell_refinement 'Saint+ (Bruker-Nonius, 2006)'
_computing_data_collection 'Apex2 (Bruker-Nonius, 2006)'
_computing_data_reduction 'Saint+ (Bruker-Nonius, 2006)'
_computing_molecular_graphics 'Ortep-3 for Windows (Farrugia, 1997)'
_computing_publication_material 'WinGX publication routines (Farrugia, 1999)'
_computing_structure_refinement 'SHELXL-97 (Sheldrick, 1997)'
_computing_structure_solution 'SHELXS-97 (Sheldrick, 1997)'
_diffrn_ambient_temperature 100(1)
_diffrn_detector_area_resol_mean 8.333
_diffrn_measured_fraction_theta_full 0.983
_diffrn_measured_fraction_theta_max 0.821
_diffrn_measurement_device_type 'Bruker X8 APEX-II diffractometer'
_diffrn_measurement_method '\f-scans and \w-scans'
_diffrn_radiation_monochromator graphite
_diffrn_radiation_probe x-ray
_diffrn_radiation_type MoK\a
_diffrn_radiation_wavelength 0.71073
_diffrn_reflns_av_R_equivalents 0.0228
_diffrn_reflns_av_unetI/netI 0.0355
_diffrn_reflns_limit_h_max 11
_diffrn_reflns_limit_h_min -11
_diffrn_reflns_limit_k_max 10
_diffrn_reflns_limit_k_min -11
_diffrn_reflns_limit_l_max 30
_diffrn_reflns_limit_l_min -37
_diffrn_reflns_number 38048
_diffrn_reflns_theta_full 28.50
_diffrn_reflns_theta_max 35.86
_diffrn_reflns_theta_min 3.61
_diffrn_source 'fine-focus sealed tube'
_diffrn_standards_number 0
_exptl_absorpt_coefficient_mu 0.268
_exptl_absorpt_correction_T_max 0.970
_exptl_absorpt_correction_T_min 0.854
_exptl_absorpt_correction_type multi-scan
_exptl_absorpt_process_details '(Blessing et al., 1995)'
_exptl_crystal_colour colorless
_exptl_crystal_density_diffrn 1.278
_exptl_crystal_density_method 'not measured'
_exptl_crystal_description plate
_exptl_crystal_F_000 560
_exptl_crystal_size_max 0.5
_exptl_crystal_size_mid 0.4
_exptl_crystal_size_min 0.1
_refine_diff_density_max 1.108
_refine_diff_density_min -0.323
_refine_diff_density_rms 0.066
_refine_ls_abs_structure_details 'Flack H D (1983), Acta Cryst. A39, 876-881, 3706 Friedel pairs'
_refine_ls_abs_structure_Flack 0.14(5)
_refine_ls_extinction_method none
_refine_ls_goodness_of_fit_ref 1.035
_refine_ls_hydrogen_treatment constr
_refine_ls_matrix_type full
_refine_ls_number_parameters 328
_refine_ls_number_reflns 9320
_refine_ls_number_restraints 1
_refine_ls_restrained_S_all 1.035
_refine_ls_R_factor_all 0.0605
_refine_ls_R_factor_gt 0.0477
_refine_ls_shift/su_max 0.001
_refine_ls_shift/su_mean 0
_refine_ls_structure_factor_coef Fsqd
_refine_ls_weighting_details 'calc w=1/[\s^2^(Fo^2^)+(0.0516P)^2^+0.9421P] where P=(Fo^2^+2Fc^2^)/3'
_refine_ls_weighting_scheme calc
_refine_ls_wR_factor_gt 0.1169
_refine_ls_wR_factor_ref 0.1217
_reflns_number_gt 7820
_reflns_number_total 9320
_reflns_threshold_expression >2sigma(I)
_cod_data_source_file jo0626717rom20070108_054700.cif
_cod_data_source_block 06jo0061_0m
_cod_original_sg_symbol_H-M 'P 21'
_cod_database_code 4022860

loop_
_symmetry_equiv_pos_as_xyz
'x, y, z'
'-x, y+1/2, -z'

loop_
_atom_site_label
_atom_site_type_symbol
_atom_site_fract_x
_atom_site_fract_y
_atom_site_fract_z
_atom_site_U_iso_or_equiv
_atom_site_adp_type
_atom_site_occupancy
_atom_site_symmetry_multiplicity
_atom_site_calc_flag
_atom_site_refinement_flags
Cl1 Cl 1.19015(6) 0.08074(8) 0.61173(2) 0.02778(11) Uani 1 1 d .
O1A O 0.5713(3) -0.2387(3) 0.23352(8) 0.0365(4) Uani 1 1 d .
N1A N 0.53768(19) 0.0864(2) 0.41729(6) 0.0152(3) Uani 1 1 d .
N2A N 0.38715(19) 0.0958(2) 0.38393(6) 0.0151(3) Uani 1 1 d .
C1A C 0.9974(2) 0.0993(3) 0.56928(7) 0.0174(3) Uani 1 1 d .
C2A C 0.9969(3) 0.0084(3) 0.52107(8) 0.0187(4) Uani 1 1 d .
H2A H 1.0977 -0.0608 0.5117 0.022 Uiso 1 1 calc R
C3A C 0.8446(3) 0.0221(3) 0.48714(8) 0.0181(4) Uani 1 1 d .
H3A H 0.8442 -0.0371 0.4545 0.022 Uiso 1 1 calc R
C4A C 0.6907(3) 0.1244(2) 0.50135(8) 0.0161(4) Uani 1 1 d .
C5A C 0.6931(3) 0.2111(3) 0.55093(7) 0.0172(3) Uani 1 1 d .
H5A H 0.5903 0.2761 0.5614 0.021 Uiso 1 1 calc R
C6A C 0.8479(3) 0.2010(3) 0.58483(8) 0.0181(4) Uani 1 1 d .
H6A H 0.8507 0.2615 0.6172 0.022 Uiso 1 1 calc R
C7A C 0.5303(3) 0.1462(3) 0.46557(8) 0.0164(3) Uani 1 1 d .
H7A H 0.4240 0.2028 0.4776 0.020 Uiso 1 1 calc R
C8A C 0.4372(2) 0.0809(3) 0.32691(7) 0.0146(3) Uani 1 1 d .
H8A H 0.3210 0.0735 0.3063 0.017 Uiso 1 1 calc R
C9A C 0.5447(3) -0.0861(3) 0.31678(8) 0.0181(4) Uani 1 1 d .
H9A H 0.6580 -0.0857 0.3381 0.022 Uiso 1 1 calc R
H9B H 0.4703 -0.1848 0.3279 0.022 Uiso 1 1 calc R
C10A C 0.5931(3) -0.1039(3) 0.25784(9) 0.0209(4) Uani 1 1 d .
C11A C 0.6810(3) 0.0519(3) 0.23183(8) 0.0209(4) Uani 1 1 d .
H11A H 0.6831 0.0355 0.1931 0.025 Uiso 1 1 calc R
H11B H 0.8086 0.0626 0.2442 0.025 Uiso 1 1 calc R
C12A C 0.5748(3) 0.2204(3) 0.24503(8) 0.0210(4) Uani 1 1 d .
H12A H 0.6446 0.3195 0.2319 0.025 Uiso 1 1 calc R
H12B H 0.4551 0.2193 0.2269 0.025 Uiso 1 1 calc R
C13A C 0.5455(3) 0.2387(3) 0.30561(8) 0.0167(4) Uani 1 1 d .
H13A H 0.4766 0.3443 0.3131 0.020 Uiso 1 1 calc R
H13B H 0.6649 0.2464 0.3237 0.020 Uiso 1 1 calc R
C14A C 0.2368(3) 0.2145(3) 0.39699(8) 0.0212(4) Uani 1 1 d .
H14A H 0.1802 0.1797 0.4302 0.032 Uiso 1 1 calc R
H14B H 0.1454 0.2122 0.3688 0.032 Uiso 1 1 calc R
H14C H 0.2853 0.3301 0.4006 0.032 Uiso 1 1 calc R
Cl2 Cl 0.69095(6) 0.57814(8) -0.109934(19) 0.02625(11) Uani 1 1 d .
O1B O 0.0828(2) 0.8512(2) 0.27909(7) 0.0307(4) Uani 1 1 d .
N1B N 0.03560(19) 0.5763(2) 0.08290(6) 0.0152(3) Uani 1 1 d .
N2B N -0.11485(19) 0.5887(2) 0.11590(6) 0.0148(3) Uani 1 1 d .
C1B C 0.4969(2) 0.5918(3) -0.06827(7) 0.0176(3) Uani 1 1 d .
C2B C 0.3465(3) 0.6927(3) -0.08408(8) 0.0170(4) Uani 1 1 d .
H2B H 0.3494 0.7540 -0.1163 0.020 Uiso 1 1 calc R
C3B C 0.1915(3) 0.7007(3) -0.05090(7) 0.0160(3) Uani 1 1 d .
H3B H 0.0881 0.7642 -0.0618 0.019 Uiso 1 1 calc R
C4B C 0.1888(2) 0.6142(2) -0.00113(7) 0.0142(3) Uani 1 1 d .
C5B C 0.3431(3) 0.5142(3) 0.01353(8) 0.0164(3) Uani 1 1 d .
H5B H 0.3426 0.4547 0.0461 0.020 Uiso 1 1 calc R
C6B C 0.4965(3) 0.5025(3) -0.01980(8) 0.0174(4) Uani 1 1 d .
H6B H 0.5984 0.4353 -0.0098 0.021 Uiso 1 1 calc R
C7B C 0.0281(3) 0.6356(2) 0.03451(8) 0.0158(3) Uani 1 1 d .
H7B H -0.0784 0.6917 0.0222 0.019 Uiso 1 1 calc R
C8B C -0.0639(2) 0.5802(3) 0.17294(7) 0.0145(3) Uani 1 1 d .
H8B H -0.1793 0.5847 0.1938 0.017 Uiso 1 1 calc R
C9B C 0.0342(3) 0.4097(3) 0.18712(8) 0.0165(4) Uani 1 1 d .
H9C H -0.0415 0.3122 0.1756 0.020 Uiso 1 1 calc R
H9D H 0.1525 0.4033 0.1686 0.020 Uiso 1 1 calc R
C10B C 0.0660(3) 0.4004(3) 0.24788(8) 0.0195(4) Uani 1 1 d .
H10A H 0.1295 0.2929 0.2566 0.023 Uiso 1 1 calc R
H10B H -0.0533 0.3997 0.2660 0.023 Uiso 1 1 calc R
C11B C 0.1818(3) 0.5541(3) 0.26837(8) 0.0205(4) Uani 1 1 d .
H11C H 0.1853 0.5517 0.3074 0.025 Uiso 1 1 calc R
H11D H 0.3083 0.5429 0.2554 0.025 Uiso 1 1 calc R
C12B C 0.1026(3) 0.7258(3) 0.24984(9) 0.0197(4) Uani 1 1 d .
C13B C 0.0566(3) 0.7354(3) 0.19058(8) 0.0172(4) Uani 1 1 d .
H13C H 0.1709 0.7363 0.1699 0.021 Uiso 1 1 calc R
H13D H -0.0095 0.8426 0.1832 0.021 Uiso 1 1 calc R
C14B C -0.2623(3) 0.7117(3) 0.10205(8) 0.0194(4) Uani 1 1 d .
H14D H -0.3268 0.6718 0.0705 0.029 Uiso 1 1 calc R
H14E H -0.2088 0.8237 0.0951 0.029 Uiso 1 1 calc R
H14F H -0.3482 0.7204 0.1314 0.029 Uiso 1 1 calc R

loop_
_atom_site_aniso_label
_atom_site_aniso_U_11
_atom_site_aniso_U_22
_atom_site_aniso_U_33
_atom_site_aniso_U_23
_atom_site_aniso_U_13
_atom_site_aniso_U_12
Cl1 0.0240(2) 0.0328(3) 0.0265(2) -0.0010(3) -0.00807(16) 0.0000(2)
O1A 0.0343(9) 0.0404(11) 0.0348(10) -0.0174(8) 0.0058(7) -0.0013(8)
N1A 0.0185(6) 0.0147(7) 0.0124(6) 0.0017(7) 0.0007(5) 0.0007(7)
N2A 0.0167(6) 0.0164(8) 0.0121(7) 0.0008(7) 0.0014(5) 0.0017(6)
C1A 0.0184(7) 0.0180(9) 0.0158(8) 0.0024(8) -0.0014(6) -0.0023(7)
C2A 0.0199(8) 0.0174(9) 0.0188(9) 0.0013(7) 0.0045(7) 0.0029(7)
C3A 0.0233(9) 0.0167(9) 0.0143(9) -0.0011(7) 0.0026(7) 0.0005(7)
C4A 0.0211(8) 0.0149(9) 0.0123(8) 0.0014(6) 0.0031(6) 0.0003(6)
C5A 0.0215(8) 0.0177(9) 0.0126(8) 0.0016(7) 0.0031(6) 0.0009(7)
C6A 0.0238(9) 0.0185(9) 0.0119(8) 0.0008(7) -0.0007(7) -0.0020(7)
C7A 0.0192(8) 0.0146(8) 0.0153(9) 0.0005(7) 0.0030(6) 0.0019(6)
C8A 0.0160(6) 0.0154(8) 0.0123(7) -0.0003(8) 0.0006(5) -0.0008(7)
C9A 0.0263(10) 0.0170(9) 0.0111(9) -0.0004(7) 0.0026(7) 0.0018(7)
C10A 0.0197(9) 0.0238(10) 0.0193(10) -0.0032(8) 0.0033(7) 0.0052(7)
C11A 0.0206(8) 0.0264(12) 0.0159(9) 0.0000(8) 0.0047(6) 0.0034(7)
C12A 0.0248(9) 0.0241(11) 0.0141(9) 0.0031(8) 0.0037(7) -0.0008(8)
C13A 0.0178(8) 0.0171(9) 0.0152(9) 0.0005(7) -0.0001(7) 0.0002(6)
C14A 0.0193(8) 0.0279(11) 0.0165(9) 0.0003(8) 0.0031(7) 0.0067(8)
Cl2 0.02166(19) 0.0331(3) 0.0240(2) 0.0018(3) 0.00740(16) 0.0010(2)
O1B 0.0332(8) 0.0338(9) 0.0251(8) -0.0102(7) -0.0043(7) -0.0006(7)
N1B 0.0185(6) 0.0150(7) 0.0121(6) -0.0034(7) 0.0006(5) 0.0009(7)
N2B 0.0148(6) 0.0182(7) 0.0114(6) -0.0015(7) -0.0003(4) 0.0030(7)
C1B 0.0175(7) 0.0183(9) 0.0170(8) -0.0028(8) 0.0017(6) -0.0026(8)
C2B 0.0233(8) 0.0164(9) 0.0113(8) -0.0001(7) -0.0015(6) -0.0009(7)
C3B 0.0210(8) 0.0142(8) 0.0126(8) 0.0009(7) -0.0031(6) 0.0014(7)
C4B 0.0172(7) 0.0129(9) 0.0126(8) -0.0001(6) -0.0024(6) 0.0014(6)
C5B 0.0208(8) 0.0170(8) 0.0113(8) 0.0012(7) -0.0012(6) -0.0001(7)
C6B 0.0182(8) 0.0168(9) 0.0173(9) -0.0013(7) -0.0033(6) 0.0017(7)
C7B 0.0182(8) 0.0149(8) 0.0143(9) -0.0010(7) -0.0017(6) 0.0022(6)
C8B 0.0156(6) 0.0162(8) 0.0118(7) -0.0002(8) 0.0002(5) -0.0008(8)
C9B 0.0169(8) 0.0158(9) 0.0168(9) 0.0006(7) 0.0001(7) 0.0013(7)
C10B 0.0226(9) 0.0195(9) 0.0164(10) 0.0042(8) -0.0033(7) -0.0012(7)
C11B 0.0215(8) 0.0236(11) 0.0165(9) 0.0039(8) -0.0036(6) 0.0019(7)
C12B 0.0182(8) 0.0214(10) 0.0195(10) -0.0034(8) -0.0050(7) 0.0020(7)
C13B 0.0219(9) 0.0146(9) 0.0151(9) -0.0018(7) -0.0017(7) 0.0000(7)
C14B 0.0174(8) 0.0243(10) 0.0166(9) -0.0006(8) -0.0019(6) 0.0062(7)

loop_
_atom_type_symbol
_atom_type_description
_atom_type_scat_dispersion_real
_atom_type_scat_dispersion_imag
_atom_type_scat_source
C C 0.0033 0.0016 'International Tables Vol C Tables 4.2.6.8 and 6.1.1.4'
H H 0 0 'International Tables Vol C Tables 4.2.6.8 and 6.1.1.4'
N N 0.0061 0.0033 'International Tables Vol C Tables 4.2.6.8 and 6.1.1.4'
Cl Cl 0.1484 0.1585 'International Tables Vol C Tables 4.2.6.8 and 6.1.1.4'
O O 0.0106 0.006 'International Tables Vol C Tables 4.2.6.8 and 6.1.1.4'

loop_
_geom_angle_atom_site_label_1
_geom_angle_atom_site_label_2
_geom_angle_atom_site_label_3
_geom_angle
C7A N1A N2A 120.90(15)
N1A N2A C14A 119.18(16)
N1A N2A C8A 112.75(13)
C14A N2A C8A 116.70(15)
C6A C1A C2A 121.72(17)
C6A C1A Cl1 119.55(15)
C2A C1A Cl1 118.72(15)
C3A C2A C1A 119.19(18)
C3A C2A H2A 120.4
C1A C2A H2A 120.4
C2A C3A C4A 120.81(18)
C2A C3A H3A 119.6
C4A C3A H3A 119.6
C5A C4A C3A 118.70(18)
C5A C4A C7A 119.16(17)
C3A C4A C7A 122.12(17)
C6A C5A C4A 120.80(18)
C6A C5A H5A 119.6
C4A C5A H5A 119.6
C1A C6A C5A 118.74(18)
C1A C6A H6A 120.6
C5A C6A H6A 120.6
N1A C7A C4A 119.42(17)
N1A C7A H7A 120.3
C4A C7A H7A 120.3
N2A C8A C9A 110.60(16)
N2A C8A C13A 113.33(16)
C9A C8A C13A 110.66(14)
N2A C8A H8A 107.3
C9A C8A H8A 107.3
C13A C8A H8A 107.3
C10A C9A C8A 110.79(16)
C10A C9A H9A 109.5
C8A C9A H9A 109.5
C10A C9A H9B 109.5
C8A C9A H9B 109.5
H9A C9A H9B 108.1
O1A C10A C11A 121.6(2)
O1A C10A C9A 122.1(2)
C11A C10A C9A 116.25(18)
C10A C11A C12A 111.80(15)
C10A C11A H11A 109.3
C12A C11A H11A 109.3
C10A C11A H11B 109.3
C12A C11A H11B 109.3
H11A C11A H11B 107.9
C13A C12A C11A 110.93(17)
C13A C12A H12A 109.5
C11A C12A H12A 109.5
C13A C12A H12B 109.5
C11A C12A H12B 109.5
H12A C12A H12B 108.0
C12A C13A C8A 109.75(16)
C12A C13A H13A 109.7
C8A C13A H13A 109.7
C12A C13A H13B 109.7
C8A C13A H13B 109.7
H13A C13A H13B 108.2
N2A C14A H14A 109.5
N2A C14A H14B 109.5
H14A C14A H14B 109.5
N2A C14A H14C 109.5
H14A C14A H14C 109.5
H14B C14A H14C 109.5
C7B N1B N2B 120.40(16)
N1B N2B C14B 118.70(16)
N1B N2B C8B 112.47(13)
C14B N2B C8B 115.87(15)
C6B C1B C2B 121.35(17)
C6B C1B Cl2 119.31(15)
C2B C1B Cl2 119.33(15)
C1B C2B C3B 118.82(17)
C1B C2B H2B 120.6
C3B C2B H2B 120.6
C2B C3B C4B 120.99(17)
C2B C3B H3B 119.5
C4B C3B H3B 119.5
C5B C4B C3B 118.53(17)
C5B C4B C7B 122.03(17)
C3B C4B C7B 119.41(16)
C6B C5B C4B 120.86(18)
C6B C5B H5B 119.6
C4B C5B H5B 119.6
C5B C6B C1B 119.40(17)
C5B C6B H6B 120.3
C1B C6B H6B 120.3
N1B C7B C4B 119.54(16)
N1B C7B H7B 120.2
C4B C7B H7B 120.2
N2B C8B C9B 112.03(16)
N2B C8B C13B 112.35(16)
C9B C8B C13B 109.99(14)
N2B C8B H8B 107.4
C9B C8B H8B 107.4
C13B C8B H8B 107.4
C10B C9B C8B 109.57(16)
C10B C9B H9C 109.8
C8B C9B H9C 109.8
C10B C9B H9D 109.8
C8B C9B H9D 109.8
H9C C9B H9D 108.2
C9B C10B C11B 111.84(17)
C9B C10B H10A 109.2
C11B C10B H10A 109.2
C9B C10B H10B 109.2
C11B C10B H10B 109.2
H10A C10B H10B 107.9
C12B C11B C10B 111.73(15)
C12B C11B H11C 109.3
C10B C11B H11C 109.3
C12B C11B H11D 109.3
C10B C11B H11D 109.3
H11C C11B H11D 107.9
O1B C12B C13B 121.2(2)
O1B C12B C11B 123.8(2)
C13B C12B C11B 114.91(17)
C12B C13B C8B 111.20(16)
C12B C13B H13C 109.4
C8B C13B H13C 109.4
C12B C13B H13D 109.4
C8B C13B H13D 109.4
H13C C13B H13D 108.0
N2B C14B H14D 109.5
N2B C14B H14E 109.5
H14D C14B H14E 109.5
N2B C14B H14F 109.5
H14D C14B H14F 109.5
H14E C14B H14F 109.5

loop_
_geom_bond_atom_site_label_1
_geom_bond_atom_site_label_2
_geom_bond_distance
Cl1 C1A 1.7455(18)
O1A C10A 1.211(3)
N1A C7A 1.286(2)
N1A N2A 1.364(2)
N2A C14A 1.453(2)
N2A C8A 1.467(2)
C1A C6A 1.385(3)
C1A C2A 1.387(3)
C2A C3A 1.385(3)
C2A H2A 0.9300
C3A C4A 1.404(3)
C3A H3A 0.9300
C4A C5A 1.401(3)
C4A C7A 1.464(3)
C5A C6A 1.396(3)
C5A H5A 0.9300
C6A H6A 0.9300
C7A H7A 0.9300
C8A C9A 1.521(3)
C8A C13A 1.538(3)
C8A H8A 0.9800
C9A C10A 1.513(3)
C9A H9A 0.9700
C9A H9B 0.9700
C10A C11A 1.503(3)
C11A C12A 1.541(3)
C11A H11A 0.9700
C11A H11B 0.9700
C12A C13A 1.527(3)
C12A H12A 0.9700
C12A H12B 0.9700
C13A H13A 0.9700
C13A H13B 0.9700
C14A H14A 0.9600
C14A H14B 0.9600
C14A H14C 0.9600
Cl2 C1B 1.7428(17)
O1B C12B 1.217(3)
N1B C7B 1.287(2)
N1B N2B 1.3623(19)
N2B C14B 1.462(2)
N2B C8B 1.465(2)
C1B C6B 1.387(3)
C1B C2B 1.388(3)
C2B C3B 1.389(3)
C2B H2B 0.9300
C3B C4B 1.405(3)
C3B H3B 0.9300
C4B C5B 1.398(3)
C4B C7B 1.467(3)
C5B C6B 1.384(3)
C5B H5B 0.9300
C6B H6B 0.9300
C7B H7B 0.9300
C8B C9B 1.531(3)
C8B C13B 1.539(3)
C8B H8B 0.9800
C9B C10B 1.528(3)
C9B H9C 0.9700
C9B H9D 0.9700
C10B C11B 1.533(3)
C10B H10A 0.9700
C10B H10B 0.9700
C11B C12B 1.511(3)
C11B H11C 0.9700
C11B H11D 0.9700
C12B C13B 1.510(3)
C13B H13C 0.9700
C13B H13D 0.9700
C14B H14D 0.9600
C14B H14E 0.9600
C14B H14F 0.9600

loop_
_geom_torsion_atom_site_label_1
_geom_torsion_atom_site_label_2
_geom_torsion_atom_site_label_3
_geom_torsion_atom_site_label_4
_geom_torsion
C7A N1A N2A C14A 17.0(3)
C7A N1A N2A C8A 159.44(19)
C6A C1A C2A C3A 1.2(3)
Cl1 C1A C2A C3A 179.93(15)
C1A C2A C3A C4A -0.9(3)
C2A C3A C4A C5A -0.7(3)
C2A C3A C4A C7A 177.89(18)
C3A C4A C5A C6A 2.1(3)
C7A C4A C5A C6A -176.49(18)
C2A C1A C6A C5A 0.2(3)
Cl1 C1A C6A C5A -178.50(15)
C4A C5A C6A C1A -1.9(3)
N2A N1A C7A C4A 176.28(18)
C5A C4A C7A N1A 170.76(19)
C3A C4A C7A N1A -7.8(3)
N1A N2A C8A C9A 55.9(2)
C14A N2A C8A C9A -160.66(17)
N1A N2A C8A C13A -69.0(2)
C14A N2A C8A C13A 74.4(2)
N2A C8A C9A C10A 178.82(16)
C13A C8A C9A C10A -54.8(2)
C8A C9A C10A O1A -134.3(2)
C8A C9A C10A C11A 49.4(2)
O1A C10A C11A C12A 136.1(2)
C9A C10A C11A C12A -47.6(2)
C10A C11A C12A C13A 51.3(2)
C11A C12A C13A C8A -58.4(2)
N2A C8A C13A C12A -174.44(15)
C9A C8A C13A C12A 60.66(19)
C7B N1B N2B C14B -17.6(3)
C7B N1B N2B C8B -157.48(19)
C6B C1B C2B C3B -1.3(3)
Cl2 C1B C2B C3B 179.11(15)
C1B C2B C3B C4B 2.5(3)
C2B C3B C4B C5B -2.4(3)
C2B C3B C4B C7B 175.67(17)
C3B C4B C5B C6B 1.0(3)
C7B C4B C5B C6B -177.01(18)
C4B C5B C6B C1B 0.2(3)
C2B C1B C6B C5B 0.0(3)
Cl2 C1B C6B C5B 179.53(15)
N2B N1B C7B C4B -177.32(17)
C5B C4B C7B N1B 7.3(3)
C3B C4B C7B N1B -170.63(18)
N1B N2B C8B C9B -59.8(2)
C14B N2B C8B C9B 159.11(16)
N1B N2B C8B C13B 64.6(2)
C14B N2B C8B C13B -76.49(19)
N2B C8B C9B C10B -174.27(15)
C13B C8B C9B C10B 60.02(19)
C8B C9B C10B C11B -58.2(2)
C9B C10B C11B C12B 51.7(2)
C10B C11B C12B O1B 134.5(2)
C10B C11B C12B C13B -48.4(2)
O1B C12B C13B C8B -131.9(2)
C11B C12B C13B C8B 50.9(2)
N2B C8B C13B C12B 178.43(16)
C9B C8B C13B C12B -56.05(19)
